data_2226297
loop_
_publ_author_name
'Hemamalini, Madhukar'
'Fun, Hoong-Kun'

_publ_section_title
;
 2-Amino-5-chloropyridinium salicylate
;
_journal_coeditor_code SJ5004
_journal_issue 6
_journal_name_full 'Acta Crystallographica Section E'
_journal_page_first o1418
_journal_page_last o1419
_journal_paper_doi 10.1107/S1600536810018210
_journal_volume 66
_journal_year 2010
_chemical_formula_iupac 'C5 H6 Cl N2 +, C7 H5 O3 -'
_chemical_formula_moiety 'C5 H6 Cl N2 +, C7 H5 O3 -'
_chemical_formula_sum 'C12 H11 Cl N2 O3'
_chemical_formula_weight 266.68
_chemical_name_common
;
2-amino-5-chloropyridinium salicylate
;
_chemical_name_systematic
;
2-amino-5-chloropyridinium 2-hydroxybenzoate
;
_space_group_IT_number 14
_symmetry_cell_setting monoclinic
_symmetry_space_group_name_Hall '-P 2ybc'
_symmetry_space_group_name_H-M 'P 1 21/c 1'
_atom_sites_solution_hydrogens geom
_atom_sites_solution_primary direct
_atom_sites_solution_secondary difmap
_audit_creation_method SHELXL-97
_cell_angle_alpha 90.00
_cell_angle_beta 115.550(4)
_cell_angle_gamma 90.00
_cell_formula_units_Z 4
_cell_length_a 6.7403(6)
_cell_length_b 14.5574(12)
_cell_length_c 13.2857(9)
_cell_measurement_reflns_used 8071
_cell_measurement_temperature 100.00(10)
_cell_measurement_theta_max 35.04
_cell_measurement_theta_min 2.80
_cell_volume 1176.13(17)
_computing_cell_refinement 'SAINT (Bruker, 2009)'
_computing_data_collection 'APEX2 (Bruker, 2009)'
_computing_data_reduction 'SAINT (Bruker, 2009)'
_computing_molecular_graphics 'SHELXTL (Sheldrick, 2008)'
_computing_publication_material 'SHELXTL (Sheldrick, 2008) and PLATON (Spek, 2009)'
_computing_structure_refinement 'SHELXTL (Sheldrick, 2008)'
_computing_structure_solution 'SHELXTL (Sheldrick, 2008)'
_diffrn_ambient_temperature 100.00(10)
_diffrn_measured_fraction_theta_full 0.989
_diffrn_measured_fraction_theta_max 0.989
_diffrn_measurement_device_type
;
Bruker APEXII DUO CCD area-detector diffractometer
;
_diffrn_measurement_method '\f and \w scans'
_diffrn_radiation_monochromator graphite
_diffrn_radiation_source 'fine-focus sealed tube'
_diffrn_radiation_type MoK\a
_diffrn_radiation_wavelength 0.71073
_diffrn_reflns_av_R_equivalents 0.0258
_diffrn_reflns_av_sigmaI/netI 0.0250
_diffrn_reflns_limit_h_max 9
_diffrn_reflns_limit_h_min -10
_diffrn_reflns_limit_k_max 23
_diffrn_reflns_limit_k_min -23
_diffrn_reflns_limit_l_max 21
_diffrn_reflns_limit_l_min -21
_diffrn_reflns_number 19132
_diffrn_reflns_theta_full 35.07
_diffrn_reflns_theta_max 35.07
_diffrn_reflns_theta_min 2.20
_diffrn_standards_number 0
_exptl_absorpt_coefficient_mu 0.326
_exptl_absorpt_correction_T_max 0.9293
_exptl_absorpt_correction_T_min 0.8866
_exptl_absorpt_correction_type multi-scan
_exptl_absorpt_process_details '(SADABS; Bruker, 2009)'
_exptl_crystal_colour colourless
_exptl_crystal_density_diffrn 1.506
_exptl_crystal_density_method 'not measured'
_exptl_crystal_description block
_exptl_crystal_F_000 552
_exptl_crystal_size_max 0.38
_exptl_crystal_size_mid 0.34
_exptl_crystal_size_min 0.23
_refine_diff_density_max 0.656
_refine_diff_density_min -0.433
_refine_ls_extinction_method none
_refine_ls_goodness_of_fit_ref 1.173
_refine_ls_hydrogen_treatment constr
_refine_ls_matrix_type full
_refine_ls_number_parameters 164
_refine_ls_number_reflns 5144
_refine_ls_number_restraints 0
_refine_ls_restrained_S_all 1.173
_refine_ls_R_factor_all 0.0426
_refine_ls_R_factor_gt 0.0348
_refine_ls_shift/su_max 0.001
_refine_ls_shift/su_max_lt 0.001
_refine_ls_shift/su_mean 0.000
_refine_ls_structure_factor_coef Fsqd
_refine_ls_weighting_details 'calc w=1/[\s^2^(Fo^2^)+(0.0671P)^2^+0.2275P] where P=(Fo^2^+2Fc^2^)/3'
_refine_ls_weighting_scheme calc
_refine_ls_wR_factor_gt 0.1060
_refine_ls_wR_factor_ref 0.1240
_reflns_number_gt 4405
_reflns_number_total 5144
_reflns_threshold_expression I>2\s(I)
_cod_data_source_file sj5004.cif
_cod_data_source_block I
_cod_depositor_comments
;
The following automatic conversions were performed:
'_symmetry_cell_setting' value 'Monoclinic' changed to 'monoclinic'
according to '/home/saulius/struct/CIF-dictionaries/cif_core.dic'
dictionary named 'cif_core.dic' version 2.4.1 from 2010-06-29.

Automatic conversion script
Id: cif_fix_enum 1527 2010-12-29 10:47:43Z saulius 
;
_cod_original_cell_volume 1176.13(16)
_cod_original_sg_symbol_H-M 'P 21/c'
_cod_database_code 2226297
_cod_database_fobs_code 2226297

loop_
_symmetry_equiv_pos_as_xyz
'x, y, z'
'-x, y+1/2, -z+1/2'
'-x, -y, -z'
'x, -y-1/2, z-1/2'

loop_
_atom_site_type_symbol
_atom_site_label
_atom_site_fract_x
_atom_site_fract_y
_atom_site_fract_z
_atom_site_U_iso_or_equiv
_atom_site_adp_type
_atom_site_calc_flag
_atom_site_refinement_flags
_atom_site_occupancy
_atom_site_disorder_assembly
_atom_site_disorder_group
Cl Cl1 -0.19050(4) 0.904645(18) 0.14133(2) 0.02103(8) Uani d . 1 . .
N N1 0.41620(13) 0.90963(5) 0.37992(7) 0.01402(14) Uani d . 1 . .
H H1 0.4827 0.8888 0.4469 0.017 Uiso calc R 1 . .
N N2 0.74627(14) 0.97248(6) 0.40024(7) 0.01929(16) Uani d . 1 . .
H H2A 0.8072 0.9514 0.4672 0.023 Uiso calc R 1 . .
H H2B 0.8229 1.0030 0.3741 0.023 Uiso calc R 1 . .
C C1 0.19743(15) 0.89260(6) 0.32167(8) 0.01479(15) Uani d . 1 . .
H H1A 0.1225 0.8595 0.3544 0.018 Uiso calc R 1 . .
C C2 0.08837(15) 0.92433(7) 0.21489(7) 0.01471(15) Uani d . 1 . .
C C3 0.20331(15) 0.97455(7) 0.16657(7) 0.01588(15) Uani d . 1 . .
H H3 0.1298 0.9965 0.0940 0.019 Uiso calc R 1 . .
C C4 0.42261(15) 0.99101(7) 0.22608(7) 0.01550(15) Uani d . 1 . .
H H4 0.4992 1.0238 0.1941 0.019 Uiso calc R 1 . .
C C5 0.53371(15) 0.95784(6) 0.33713(7) 0.01379(15) Uani d . 1 . .
O O1 0.56169(12) 0.72179(6) 0.25181(6) 0.01955(15) Uani d . 1 . .
H H1B 0.5299 0.7070 0.1871 0.029 Uiso calc R 1 . .
O O2 0.62190(11) 0.65244(5) 0.09104(6) 0.01729(14) Uani d . 1 . .
O O3 0.95143(13) 0.59845(5) 0.11872(6) 0.01772(14) Uani d . 1 . .
C C7 0.77978(15) 0.70954(6) 0.31440(7) 0.01377(15) Uani d . 1 . .
C C8 0.86682(17) 0.73401(7) 0.42726(8) 0.01670(16) Uani d . 1 . .
H H8 0.7754 0.7583 0.4567 0.020 Uiso calc R 1 . .
C C9 1.08961(17) 0.72202(7) 0.49541(8) 0.01810(17) Uani d . 1 . .
H H9 1.1464 0.7380 0.5704 0.022 Uiso calc R 1 . .
C C10 1.22897(16) 0.68615(7) 0.45190(8) 0.01796(17) Uani d . 1 . .
H H10 1.3782 0.6787 0.4975 0.022 Uiso calc R 1 . .
C C11 1.14261(15) 0.66179(6) 0.34034(8) 0.01524(15) Uani d . 1 . .
H H11 1.2353 0.6382 0.3113 0.018 Uiso calc R 1 . .
C C12 0.91805(14) 0.67199(6) 0.27039(7) 0.01249(14) Uani d . 1 . .
C C13 0.82718(15) 0.63875(6) 0.15205(7) 0.01318(15) Uani d . 1 . .

loop_
_atom_site_aniso_label
_atom_site_aniso_U_11
_atom_site_aniso_U_22
_atom_site_aniso_U_33
_atom_site_aniso_U_12
_atom_site_aniso_U_13
_atom_site_aniso_U_23
Cl1 0.01164(11) 0.02568(13) 0.02128(12) -0.00140(7) 0.00287(8) -0.00279(8)
N1 0.0125(3) 0.0153(3) 0.0128(3) -0.0010(2) 0.0041(2) 0.0018(2)
N2 0.0127(3) 0.0256(4) 0.0160(3) -0.0046(3) 0.0029(3) 0.0045(3)
C1 0.0129(3) 0.0144(4) 0.0164(4) -0.0011(3) 0.0057(3) -0.0001(3)
C2 0.0116(3) 0.0160(4) 0.0147(3) -0.0002(3) 0.0039(3) -0.0016(3)
C3 0.0148(4) 0.0178(4) 0.0127(3) 0.0013(3) 0.0038(3) 0.0009(3)
C4 0.0150(4) 0.0173(4) 0.0136(3) -0.0003(3) 0.0056(3) 0.0025(3)
C5 0.0122(3) 0.0149(4) 0.0131(3) -0.0006(3) 0.0044(3) 0.0007(3)
O1 0.0123(3) 0.0292(4) 0.0164(3) 0.0026(2) 0.0054(2) -0.0033(3)
O2 0.0128(3) 0.0237(3) 0.0128(3) 0.0018(2) 0.0031(2) -0.0024(2)
O3 0.0176(3) 0.0215(3) 0.0145(3) 0.0046(2) 0.0074(3) -0.0015(2)
C7 0.0133(3) 0.0146(3) 0.0134(3) -0.0001(3) 0.0057(3) -0.0004(3)
C8 0.0184(4) 0.0189(4) 0.0139(3) 0.0001(3) 0.0079(3) -0.0016(3)
C9 0.0209(4) 0.0187(4) 0.0117(3) -0.0012(3) 0.0042(3) -0.0008(3)
C10 0.0158(4) 0.0181(4) 0.0150(4) 0.0010(3) 0.0019(3) 0.0000(3)
C11 0.0133(3) 0.0153(4) 0.0155(3) 0.0012(3) 0.0047(3) -0.0005(3)
C12 0.0123(3) 0.0130(3) 0.0116(3) 0.0004(3) 0.0047(3) -0.0001(3)
C13 0.0138(3) 0.0135(3) 0.0118(3) 0.0004(3) 0.0052(3) 0.0004(3)

loop_
_atom_type_symbol
_atom_type_description
_atom_type_scat_dispersion_real
_atom_type_scat_dispersion_imag
_atom_type_scat_source
C C 0.0033 0.0016 'International Tables Vol C Tables 4.2.6.8 and 6.1.1.4'
H H 0.0000 0.0000 'International Tables Vol C Tables 4.2.6.8 and 6.1.1.4'
N N 0.0061 0.0033 'International Tables Vol C Tables 4.2.6.8 and 6.1.1.4'
O O 0.0106 0.0060 'International Tables Vol C Tables 4.2.6.8 and 6.1.1.4'
Cl Cl 0.1484 0.1585 'International Tables Vol C Tables 4.2.6.8 and 6.1.1.4'

loop_
_geom_angle_atom_site_label_1
_geom_angle_atom_site_label_2
_geom_angle_atom_site_label_3
_geom_angle_site_symmetry_1
_geom_angle_site_symmetry_3
_geom_angle
_geom_angle_publ_flag
C5 N1 C1 . . 122.87(8) ?
C5 N1 H1 . . 118.6 ?
C1 N1 H1 . . 118.6 ?
C5 N2 H2A . . 120.0 ?
C5 N2 H2B . . 120.0 ?
H2A N2 H2B . . 120.0 ?
N1 C1 C2 . . 119.66(8) ?
N1 C1 H1A . . 120.2 ?
C2 C1 H1A . . 120.2 ?
C1 C2 C3 . . 119.63(8) ?
C1 C2 Cl1 . . 119.87(7) ?
C3 C2 Cl1 . . 120.48(7) ?
C4 C3 C2 . . 119.98(8) ?
C4 C3 H3 . . 120.0 ?
C2 C3 H3 . . 120.0 ?
C3 C4 C5 . . 119.78(8) ?
C3 C4 H4 . . 120.1 ?
C5 C4 H4 . . 120.1 ?
N2 C5 N1 . . 119.03(8) ?
N2 C5 C4 . . 122.89(8) ?
N1 C5 C4 . . 118.08(8) ?
C7 O1 H1B . . 109.5 ?
O1 C7 C8 . . 117.84(8) ?
O1 C7 C12 . . 122.33(8) ?
C8 C7 C12 . . 119.81(8) ?
C9 C8 C7 . . 120.10(8) ?
C9 C8 H8 . . 119.9 ?
C7 C8 H8 . . 119.9 ?
C8 C9 C10 . . 120.45(8) ?
C8 C9 H9 . . 119.8 ?
C10 C9 H9 . . 119.8 ?
C11 C10 C9 . . 119.39(9) ?
C11 C10 H10 . . 120.3 ?
C9 C10 H10 . . 120.3 ?
C10 C11 C12 . . 121.20(8) ?
C10 C11 H11 . . 119.4 ?
C12 C11 H11 . . 119.4 ?
C11 C12 C7 . . 119.03(8) ?
C11 C12 C13 . . 119.80(8) ?
C7 C12 C13 . . 121.11(8) ?
O3 C13 O2 . . 123.67(8) ?
O3 C13 C12 . . 119.32(8) ?
O2 C13 C12 . . 117.00(7) ?

loop_
_geom_bond_atom_site_label_1
_geom_bond_atom_site_label_2
_geom_bond_site_symmetry_2
_geom_bond_distance
_geom_bond_publ_flag
Cl1 C2 . 1.7280(9) ?
N1 C5 . 1.3534(12) ?
N1 C1 . 1.3603(12) ?
N1 H1 . 0.8600 ?
N2 C5 . 1.3285(12) ?
N2 H2A . 0.8600 ?
N2 H2B . 0.8600 ?
C1 C2 . 1.3662(13) ?
C1 H1A . 0.9300 ?
C2 C3 . 1.4057(13) ?
C3 C4 . 1.3635(13) ?
C3 H3 . 0.9300 ?
C4 C5 . 1.4204(12) ?
C4 H4 . 0.9300 ?
O1 C7 . 1.3527(11) ?
O1 H1B . 0.8200 ?
O2 C13 . 1.2821(11) ?
O3 C13 . 1.2496(11) ?
C7 C8 . 1.4002(13) ?
C7 C12 . 1.4069(12) ?
C8 C9 . 1.3901(14) ?
C8 H8 . 0.9300 ?
C9 C10 . 1.3992(14) ?
C9 H9 . 0.9300 ?
C10 C11 . 1.3846(13) ?
C10 H10 . 0.9300 ?
C11 C12 . 1.4012(13) ?
C11 H11 . 0.9300 ?
C12 C13 . 1.5001(12) ?

loop_
_geom_hbond_atom_site_label_D
_geom_hbond_atom_site_label_H
_geom_hbond_atom_site_label_A
_geom_hbond_site_symmetry_A
_geom_hbond_distance_DH
_geom_hbond_distance_HA
_geom_hbond_distance_DA
_geom_hbond_angle_DHA
_geom_hbond_publ_flag
N1 H1 O2 4_576 0.8600 1.8300 2.6928(10) 178.30 yes
O1 H1B O2 . 0.8200 1.8200 2.5483(11) 147.00 yes
N2 H2A O3 4_576 0.8600 1.9600 2.8181(11) 178.00 yes
N2 H2B O3 2_755 0.8600 2.0300 2.8321(13) 154.00 yes
C1 H1A Cg1 1_455 0.9300 2.5700 3.3680(11) 144.00 yes

loop_
_geom_torsion_atom_site_label_1
_geom_torsion_atom_site_label_2
_geom_torsion_atom_site_label_3
_geom_torsion_atom_site_label_4
_geom_torsion_site_symmetry_1
_geom_torsion_site_symmetry_2
_geom_torsion_site_symmetry_3
_geom_torsion_site_symmetry_4
_geom_torsion
_geom_torsion_publ_flag
C5 N1 C1 C2 . . . . 0.46(14) ?
N1 C1 C2 C3 . . . . -0.25(14) ?
N1 C1 C2 Cl1 . . . . -178.88(7) ?
C1 C2 C3 C4 . . . . 0.27(14) ?
Cl1 C2 C3 C4 . . . . 178.89(7) ?
C2 C3 C4 C5 . . . . -0.47(14) ?
C1 N1 C5 N2 . . . . 179.07(9) ?
C1 N1 C5 C4 . . . . -0.64(13) ?
C3 C4 C5 N2 . . . . -179.05(9) ?
C3 C4 C5 N1 . . . . 0.64(13) ?
O1 C7 C8 C9 . . . . 179.44(9) ?
C12 C7 C8 C9 . . . . 0.58(14) ?
C7 C8 C9 C10 . . . . 0.47(15) ?
C8 C9 C10 C11 . . . . -0.61(15) ?
C9 C10 C11 C12 . . . . -0.31(15) ?
C10 C11 C12 C7 . . . . 1.35(14) ?
C10 C11 C12 C13 . . . . -175.67(9) ?
O1 C7 C12 C11 . . . . 179.72(8) ?
C8 C7 C12 C11 . . . . -1.48(13) ?
O1 C7 C12 C13 . . . . -3.30(14) ?
C8 C7 C12 C13 . . . . 175.51(8) ?
C11 C12 C13 O3 . . . . 3.25(13) ?
C7 C12 C13 O3 . . . . -173.71(8) ?
C11 C12 C13 O2 . . . . -177.95(8) ?
C7 C12 C13 O2 . . . . 5.09(13) ?

loop_
_cod_related_entry_id
_cod_related_entry_database
_cod_related_entry_code
1 ChemSpider 30656101
